data_1101109
loop_
_publ_author_name
'Jos\'e M. Seco'
'Miguel Quir\'os'
'Mar\'ia J. Gonz\'alez Garmendia'

_publ_section_title
;
  Synthesis, X-ray crystal structure and spectroscopic, magnetic and EPR
  studies of copper(II) dimers with methoxy-di-(2-pyridyl)methoxide as
  bridging ligand
;
_journal_name_full Polyhedron
_journal_page_first 1005
_journal_page_last 1013
_journal_paper_doi 10.1016/S0277-5387(00)00356-9
_journal_volume 19
_journal_year 2000
_chemical_formula_sum 'C44 H39 Cu2 F12 N8 O4.5 P2'
_chemical_formula_weight 1168.85
_space_group_IT_number 14
_symmetry_cell_setting monoclinic
_symmetry_space_group_name_Hall '-P 2ybc'
_symmetry_space_group_name_H-M 'P 1 21/c 1'
_cell_angle_alpha 90.00
_cell_angle_beta 115.550(10)
_cell_angle_gamma 90.00
_cell_formula_units_Z 8
_cell_length_a 25.197(2)
_cell_length_b 14.495(2)
_cell_length_c 29.659(3)
_cell_measurement_temperature 293(2)
_cell_volume 9773.1(18)
_diffrn_ambient_temperature 293(2)
_exptl_crystal_density_diffrn 1.589
_refine_ls_R_factor_obs 0.1003
_refine_ls_wR_factor_obs 0.2180
_cod_depositor_comments
;
 Marking attached hydrogen atoms.

 Antanas Vaitkus,
 2017-07-12
;
_cod_original_sg_symbol_H-M 'P 21/c'
_cod_original_formula_sum 'C44 H39 Cu2 F12 N8 O4.50 P2'
_cod_database_code 1101109

loop_
_symmetry_equiv_pos_as_xyz
'x, y, z'
'-x, y+1/2, -z+1/2'
'-x, -y, -z'
'x, -y-1/2, z-1/2'

loop_
_atom_site_aniso_label
_atom_site_aniso_U_11
_atom_site_aniso_U_22
_atom_site_aniso_U_33
_atom_site_aniso_U_23
_atom_site_aniso_U_13
_atom_site_aniso_U_12
Cu1 0.0495(12) 0.0479(13) 0.0553(13) 0.0069(10) 0.0242(10) 0.0062(10)
Cu2 0.0481(12) 0.0482(13) 0.0617(13) 0.0004(10) 0.0272(10) -0.0006(10)
Cu3 0.0464(12) 0.0486(13) 0.0546(13) -0.0058(10) 0.0220(10) -0.0055(10)
Cu4 0.0499(12) 0.0501(13) 0.0610(13) -0.0018(10) 0.0288(10) -0.0017(10)
P1 0.068(4) 0.070(4) 0.066(3) 0.002(3) 0.028(3) 0.005(3)
F11 0.096(8) 0.097(8) 0.092(8) -0.027(7) 0.031(7) 0.005(7)
F12 0.109(9) 0.101(9) 0.108(9) -0.039(8) 0.042(7) -0.029(7)
F13 0.073(7) 0.127(10) 0.127(10) -0.011(8) 0.036(7) 0.024(7)
F14 0.090(8) 0.089(8) 0.127(10) -0.011(7) 0.042(7) 0.022(7)
F15 0.124(9) 0.100(9) 0.092(8) 0.015(7) 0.049(7) 0.008(8)
F16 0.155(12) 0.108(10) 0.141(11) 0.031(9) 0.094(10) 0.003(9)
P2 0.070(4) 0.076(4) 0.102(4) 0.010(3) 0.023(3) 0.007(3)
F21 0.093(9) 0.162(13) 0.181(14) 0.039(11) 0.027(9) 0.082(10)
F22 0.051(7) 0.082(9) 0.250(16) -0.057(10) -0.021(8) 0.019(7)
P3 0.093(5) 0.103(6) 0.116(5) -0.018(4) 0.006(4) 0.018(4)
F31 0.220(18) 0.073(10) 0.303(23) 0.043(12) 0.104(17) 0.005(11)
F32 0.268(20) 0.072(10) 0.288(21) 0.035(12) 0.177(18) 0.031(12)
P4 0.136(6) 0.095(5) 0.079(4) -0.007(4) 0.040(4) 0.022(4)

loop_
_atom_site_label
_atom_site_type_symbol
_atom_site_fract_x
_atom_site_fract_y
_atom_site_fract_z
_atom_site_U_iso_or_equiv
_atom_site_thermal_displace_type
_atom_site_occupancy
_atom_site_calc_flag
_atom_site_refinement_flags
_atom_site_disorder_group
_atom_site_attached_hydrogens
Cu1 Cu 0.00967(8) 0.76049(13) 0.10892(7) 0.0503(6) Uani 1 d . . 0
Cu2 Cu -0.12547(8) 0.71759(13) 0.06880(7) 0.0514(6) Uani 1 d . . 0
N1A N 0.0503(5) 0.6411(9) 0.1447(5) 0.054(4) Uiso 1 d . . 0
C2A C 0.0966(7) 0.6489(11) 0.1899(6) 0.058(5) Uiso 1 d . . 0
C3A C 0.1204(7) 0.7417(12) 0.2046(6) 0.060(5) Uiso 1 d . . 0
N4A N 0.0961(5) 0.8116(9) 0.1721(5) 0.054(4) Uiso 1 d . . 0
C5A C 0.1154(7) 0.8950(13) 0.1853(6) 0.069(5) Uiso 1 d . . 0
H5A H 0.0974(7) 0.9420(13) 0.1625(6) 0.100 Uiso 1 d R . 0
C6A C 0.1607(9) 0.9187(15) 0.2305(7) 0.092(6) Uiso 1 d . . 0
H6A H 0.1728(9) 0.9796(15) 0.2384(7) 0.100 Uiso 1 d R . 0
C7A C 0.1868(11) 0.8481(17) 0.2628(9) 0.115(8) Uiso 1 d . . 0
H7A H 0.2182(11) 0.8607(17) 0.2934(9) 0.100 Uiso 1 d R . 0
C8A C 0.1670(9) 0.7592(16) 0.2513(8) 0.102(7) Uiso 1 d . . 0
H8A H 0.1848(9) 0.7116(16) 0.2738(8) 0.100 Uiso 1 d R . 0
C9A C 0.1209(8) 0.5692(13) 0.2166(7) 0.075(5) Uiso 1 d . . 0
H9A H 0.1538(8) 0.5730(13) 0.2472(7) 0.100 Uiso 1 d R . 0
C10A C 0.0977(8) 0.4858(13) 0.1982(7) 0.077(6) Uiso 1 d . . 0
H10A H 0.1145(8) 0.4332(13) 0.2169(7) 0.100 Uiso 1 d R . 0
C11A C 0.0508(8) 0.4771(13) 0.1545(6) 0.073(5) Uiso 1 d . . 0
H11A H 0.0353(8) 0.4193(13) 0.1421(6) 0.100 Uiso 1 d R . 0
C12A C 0.0260(7) 0.5591(11) 0.1273(6) 0.060(5) Uiso 1 d . . 0
H12A H -0.0075(7) 0.5555(11) 0.0971(6) 0.100 Uiso 1 d R . 0
N1B N -0.1260(5) 0.5939(8) 0.1045(4) 0.046(3) Uiso 1 d . . 0
C2B C -0.1572(7) 0.5242(11) 0.0754(6) 0.057(5) Uiso 1 d . . 0
C3B C -0.1962(7) 0.5442(12) 0.0232(6) 0.060(5) Uiso 1 d . . 0
N4B N -0.2056(6) 0.6344(9) 0.0133(5) 0.061(4) Uiso 1 d . . 0
C5B C -0.2424(8) 0.6589(13) -0.0338(7) 0.074(5) Uiso 1 d . . 0
H5B H -0.2485(8) 0.7213(13) -0.0415(7) 0.100 Uiso 1 d R . 0
C6B C -0.2706(9) 0.5946(14) -0.0716(8) 0.089(6) Uiso 1 d . . 0
H6B H -0.2965(9) 0.6135(14) -0.1036(8) 0.100 Uiso 1 d R . 0
C7B C -0.2592(9) 0.5048(15) -0.0602(8) 0.092(6) Uiso 1 d . . 0
H7B H -0.2761(9) 0.4608(15) -0.0851(8) 0.100 Uiso 1 d R . 0
C8B C -0.2227(8) 0.4765(14) -0.0116(7) 0.079(6) Uiso 1 d . . 0
H8B H -0.2166(8) 0.4144(14) -0.0031(7) 0.100 Uiso 1 d R . 0
C9B C -0.1536(7) 0.4364(12) 0.0951(6) 0.067(5) Uiso 1 d . . 0
H9B H -0.1740(7) 0.3871(12) 0.0751(6) 0.100 Uiso 1 d R . 0
C10B C -0.1192(8) 0.4253(14) 0.1458(7) 0.082(6) Uiso 1 d . . 0
H10B H -0.1174(8) 0.3670(14) 0.1595(7) 0.100 Uiso 1 d R . 0
C11B C -0.0873(8) 0.4942(12) 0.1765(7) 0.071(5) Uiso 1 d . . 0
H11B H -0.0640(8) 0.4860(12) 0.2105(7) 0.100 Uiso 1 d R . 0
C12B C -0.0930(7) 0.5793(12) 0.1522(6) 0.064(5) Uiso 1 d . . 0
H12B H -0.0721(7) 0.6292(12) 0.1714(6) 0.100 Uiso 1 d R . 0
N1P N -0.0192(5) 0.8933(8) 0.0924(4) 0.049(3) Uiso 1 d . . 0
C2P C -0.0472(6) 0.9224(11) 0.1180(5) 0.049(4) Uiso 1 d . . 0
C3P C -0.0585(6) 0.8508(10) 0.1506(5) 0.044(4) Uiso 1 d . . 0
O31P O -0.0434(4) 0.7646(7) 0.1404(3) 0.049(3) Uiso 1 d . . 0
O32P O -0.0225(4) 0.8802(7) 0.2003(4) 0.061(3) Uiso 1 d . . 0
C32P C -0.0125(8) 0.8126(12) 0.2377(6) 0.080(6) Uiso 1 d . . 0
H31P H -0.0006(45) 0.8420(13) 0.2696(9) 0.100 Uiso 1 d R . 0
H32P H 0.0180(33) 0.7714(45) 0.2389(27) 0.100 Uiso 1 d R . 0
H33P H -0.0480(15) 0.7783(49) 0.2298(21) 0.100 Uiso 1 d R . 0
C4P C -0.1232(7) 0.8500(11) 0.1408(6) 0.053(4) Uiso 1 d . . 0
N5P N -0.1600(5) 0.7976(8) 0.1042(4) 0.050(3) Uiso 1 d . . 0
C6P C -0.2193(7) 0.8023(12) 0.0916(6) 0.066(5) Uiso 1 d . . 0
H6P H -0.2452(7) 0.7647(12) 0.0662(6) 0.100 Uiso 1 d R . 0
C7P C -0.2408(7) 0.8598(11) 0.1156(6) 0.062(5) Uiso 1 d . . 0
H7P H -0.2811(7) 0.8635(11) 0.1056(6) 0.100 Uiso 1 d R . 0
C8P C -0.2034(8) 0.9129(13) 0.1535(7) 0.079(6) Uiso 1 d . . 0
H8P H -0.2181(8) 0.9518(13) 0.1703(7) 0.100 Uiso 1 d R . 0
C9P C -0.1434(8) 0.9087(12) 0.1677(6) 0.070(5) Uiso 1 d . . 0
H9P H -0.1171(8) 0.9438(12) 0.1942(6) 0.100 Uiso 1 d R . 0
C10P C -0.0670(7) 1.0127(12) 0.1154(6) 0.068(5) Uiso 1 d . . 0
H10P H -0.0859(7) 1.0325(12) 0.1345(6) 0.100 Uiso 1 d R . 0
C11P C -0.0572(8) 1.0714(13) 0.0832(6) 0.075(5) Uiso 1 d . . 0
H11P H -0.0714(8) 1.1315(13) 0.0792(6) 0.100 Uiso 1 d R . 0
C12P C -0.0274(7) 1.0422(12) 0.0575(6) 0.060(5) Uiso 1 d . . 0
H12P H -0.0191(7) 1.0828(12) 0.0371(6) 0.100 Uiso 1 d R . 0
C13P C -0.0095(7) 0.9536(11) 0.0618(6) 0.059(5) Uiso 1 d . . 0
H6P H 0.0101(7) 0.9333(11) 0.0433(6) 0.100 Uiso 1 d R . 0
N1Q N -0.1341(5) 0.8132(9) 0.0157(4) 0.052(3) Uiso 1 d . . 0
C2Q C -0.1095(6) 0.7890(10) -0.0143(5) 0.048(4) Uiso 1 d . . 0
C3Q C -0.0745(6) 0.6995(10) 0.0025(5) 0.048(4) Uiso 1 d . . 0
O31Q O -0.0690(4) 0.6686(7) 0.0476(4) 0.051(3) Uiso 1 d . . 0
O32Q O -0.1067(4) 0.6374(7) -0.0391(4) 0.054(3) Uiso 1 d . . 0
C32Q C -0.0893(8) 0.5432(12) -0.0283(6) 0.075(5) Uiso 1 d . . 0
H31Q H -0.0516(22) 0.5341(19) -0.0285(38) 0.100 Uiso 1 d R . 0
H32Q H -0.1179(24) 0.5039(13) -0.0530(23) 0.100 Uiso 1 d R . 0
H33Q H -0.0867(44) 0.5279(23) 0.0042(17) 0.100 Uiso 1 d R . 0
C4Q C -0.0110(7) 0.7124(11) 0.0064(6) 0.051(4) Uiso 1 d . . 0
N5Q N 0.0289(5) 0.7406(8) 0.0501(4) 0.047(3) Uiso 1 d . . 0
C6Q C 0.0845(7) 0.7513(11) 0.0546(6) 0.062(5) Uiso 1 d . . 0
H6Q H 0.1133(7) 0.7696(11) 0.0856(6) 0.100 Uiso 1 d R . 0
C7Q C 0.1009(8) 0.7369(12) 0.0168(6) 0.071(5) Uiso 1 d . . 0
H7Q H 0.1395(8) 0.7472(12) 0.0220(6) 0.100 Uiso 1 d R . 0
C8Q C 0.0594(7) 0.7070(11) -0.0290(6) 0.063(5) Uiso 1 d . . 0
H8Q H 0.0688(7) 0.6950(11) -0.0555(6) 0.100 Uiso 1 d R . 0
C9Q C 0.0019(7) 0.6958(11) -0.0336(6) 0.058(5) Uiso 1 d . . 0
H9Q H -0.0279(7) 0.6763(11) -0.0638(6) 0.100 Uiso 1 d R . 0
C10Q C -0.1132(7) 0.8418(12) -0.0547(6) 0.068(5) Uiso 1 d . . 0
H10Q H -0.0951(7) 0.8230(12) -0.0747(6) 0.100 Uiso 1 d R . 0
C11Q C -0.1445(7) 0.9230(12) -0.0640(6) 0.063(5) Uiso 1 d . . 0
H11Q H -0.1486(7) 0.9599(12) -0.0909(6) 0.100 Uiso 1 d R . 0
C12Q C -0.1695(7) 0.9498(13) -0.0332(6) 0.070(5) Uiso 1 d . . 0
H12Q H -0.1900(7) 1.0051(13) -0.0386(6) 0.100 Uiso 1 d R . 0
C13Q C -0.1647(7) 0.8945(12) 0.0046(6) 0.071(5) Uiso 1 d . . 0
H13Q H -0.1828(7) 0.9127(12) 0.0247(6) 0.100 Uiso 1 d R . 0
Cu3 Cu 0.48267(8) 0.18234(13) 0.32553(7) 0.0498(6) Uani 1 d . . 0
Cu4 Cu 0.35275(8) 0.25245(13) 0.29047(7) 0.0519(6) Uani 1 d . . 0
N1C N 0.5339(5) 0.2882(9) 0.3656(5) 0.056(4) Uiso 1 d . . 0
C2C C 0.5821(7) 0.2741(11) 0.4078(6) 0.051(4) Uiso 1 d . . 0
C3C C 0.5933(7) 0.1761(11) 0.4230(6) 0.057(4) Uiso 1 d . . 0
N4C N 0.5612(6) 0.1125(9) 0.3893(5) 0.060(4) Uiso 1 d . . 0
C5C C 0.5690(8) 0.0234(12) 0.4036(7) 0.069(5) Uiso 1 d . . 0
H5C H 0.5478(8) -0.0218(12) 0.3807(7) 0.100 Uiso 1 d R . 0
C6C C 0.6073(9) -0.0032(15) 0.4517(7) 0.090(6) Uiso 1 d . . 0
H6C H 0.6111(9) -0.0651(15) 0.4608(7) 0.100 Uiso 1 d R . 0
C7C C 0.6393(9) 0.0604(14) 0.4860(8) 0.090(6) Uiso 1 d . . 0
H7C H 0.6659(9) 0.0435(14) 0.5181(8) 0.100 Uiso 1 d R . 0
C8C C 0.6315(9) 0.1510(15) 0.4718(8) 0.094(6) Uiso 1 d . . 0
H8C H 0.6524(9) 0.1964(15) 0.4947(8) 0.100 Uiso 1 d R . 0
C9C C 0.6186(8) 0.3463(13) 0.4353(7) 0.078(6) Uiso 1 d . . 0
H9C H 0.6527(8) 0.3338(13) 0.4641(7) 0.100 Uiso 1 d R . 0
C10C C 0.6035(9) 0.4333(14) 0.4186(7) 0.087(6) Uiso 1 d . . 0
H10C H 0.6268(9) 0.4818(14) 0.4373(7) 0.100 Uiso 1 d R . 0
C11C C 0.5538(8) 0.4531(14) 0.3744(7) 0.080(6) Uiso 1 d . . 0
H11C H 0.5441(8) 0.5131(14) 0.3624(7) 0.100 Uiso 1 d R . 0
C12C C 0.5200(8) 0.3768(12) 0.3498(6) 0.067(5) Uiso 1 d . . 0
H12C H 0.4858(8) 0.3874(12) 0.3208(6) 0.100 Uiso 1 d R . 0
N1D N 0.3651(6) 0.3716(9) 0.3339(5) 0.060(4) Uiso 1 d . . 0
C2D C 0.3330(7) 0.4468(12) 0.3084(6) 0.060(5) Uiso 1 d . . 0
C3D C 0.2922(7) 0.4376(12) 0.2570(6) 0.063(5) Uiso 1 d . . 0
N4D N 0.2787(6) 0.3509(10) 0.2409(5) 0.063(4) Uiso 1 d . . 0
C5D C 0.2408(7) 0.3363(13) 0.1944(6) 0.071(5) Uiso 1 d . . 0
H5D H 0.2314(7) 0.2755(13) 0.1838(6) 0.100 Uiso 1 d R . 0
C6D C 0.2138(9) 0.4064(14) 0.1611(8) 0.084(6) Uiso 1 d . . 0
H6D H 0.1869(9) 0.3950(14) 0.1283(8) 0.100 Uiso 1 d R . 0
C7D C 0.2289(9) 0.4909(16) 0.1789(8) 0.101(7) Uiso 1 d . . 0
H7D H 0.2118(9) 0.5398(16) 0.1571(8) 0.100 Uiso 1 d R . 0
C8D C 0.2674(8) 0.5108(15) 0.2258(7) 0.087(6) Uiso 1 d . . 0
H8D H 0.2767(8) 0.5715(15) 0.2365(7) 0.100 Uiso 1 d R . 0
C9D C 0.3439(9) 0.5275(16) 0.3368(8) 0.097(7) Uiso 1 d . . 0
H9D H 0.3237(9) 0.5813(16) 0.3220(8) 0.100 Uiso 1 d R . 0
C10D C 0.3827(10) 0.5304(18) 0.3850(9) 0.112(8) Uiso 1 d . . 0
H10D H 0.3887(10) 0.5855(18) 0.4026(9) 0.100 Uiso 1 d R . 0
C11D C 0.4143(9) 0.4554(15) 0.4087(8) 0.098(7) Uiso 1 d . . 0
H11D H 0.4417(9) 0.4573(15) 0.4420(8) 0.100 Uiso 1 d R . 0
C12D C 0.4024(8) 0.3753(13) 0.3806(6) 0.069(5) Uiso 1 d . . 0
H12D H 0.4224(8) 0.3216(13) 0.3958(6) 0.100 Uiso 1 d R . 0
N1R N 0.4405(5) 0.0589(9) 0.2985(4) 0.052(3) Uiso 1 d . . 0
C2R C 0.4109(6) 0.0309(11) 0.3230(5) 0.050(4) Uiso 1 d . . 0
C3R C 0.4094(7) 0.0962(11) 0.3619(6) 0.054(4) Uiso 1 d . . 0
O31R O 0.4324(4) 0.1796(7) 0.3592(3) 0.052(3) Uiso 1 d . . 0
O32R O 0.4419(5) 0.0490(8) 0.4077(4) 0.070(3) Uiso 1 d . . 0
C32R C 0.4587(8) 0.1049(13) 0.4512(7) 0.086(6) Uiso 1 d . . 0
H31R H 0.4878(34) 0.1491(49) 0.4524(21) 0.100 Uiso 1 d R . 0
H32R H 0.4749(42) 0.0669(15) 0.4807(7) 0.100 Uiso 1 d R . 0
H33R H 0.4249(12) 0.1372(56) 0.4502(20) 0.100 Uiso 1 d R . 0
C4R C 0.3467(7) 0.1101(11) 0.3568(6) 0.051(4) Uiso 1 d . . 0
N5R N 0.3150(5) 0.1754(8) 0.3240(4) 0.051(3) Uiso 1 d . . 0
C6R C 0.2575(8) 0.1870(12) 0.3146(6) 0.070(5) Uiso 1 d . . 0
H6R H 0.2362(8) 0.2352(12) 0.2941(6) 0.100 Uiso 1 d R . 0
C7R C 0.2301(8) 0.1290(13) 0.3359(7) 0.078(6) Uiso 1 d . . 0
H7R H 0.1904(8) 0.1360(13) 0.3282(7) 0.100 Uiso 1 d R . 0
C8R C 0.2617(9) 0.0624(14) 0.3668(7) 0.090(6) Uiso 1 d . . 0
H8R H 0.2438(9) 0.0218(14) 0.3803(7) 0.100 Uiso 1 d R . 0
C9R C 0.3213(8) 0.0530(13) 0.3790(7) 0.079(6) Uiso 1 d . . 0
H9R H 0.3439(8) 0.0095(13) 0.4026(7) 0.100 Uiso 1 d R . 0
C10R C 0.3802(7) -0.0544(12) 0.3121(6) 0.068(5) Uiso 1 d . . 0
H10R H 0.3602(7) -0.0751(12) 0.3301(6) 0.100 Uiso 1 d R . 0
C11R C 0.3819(7) -0.1049(12) 0.2732(6) 0.067(5) Uiso 1 d . . 0
H11R H 0.3602(7) -0.1591(12) 0.2633(6) 0.100 Uiso 1 d R . 0
C12R C 0.4130(7) -0.0787(12) 0.2494(6) 0.069(5) Uiso 1 d . . 0
H12R H 0.4151(7) -0.1152(12) 0.2245(6) 0.100 Uiso 1 d R . 0
C13R C 0.4423(7) 0.0048(11) 0.2625(6) 0.053(4) Uiso 1 d . . 0
H13R H 0.4644(7) 0.0238(11) 0.2459(6) 0.100 Uiso 1 d R . 0
N1S N 0.3331(5) 0.1640(8) 0.2321(4) 0.049(3) Uiso 1 d . . 0
C2S C 0.3592(6) 0.1868(10) 0.2025(5) 0.042(4) Uiso 1 d . . 0
C3S C 0.4037(6) 0.2655(10) 0.2239(5) 0.043(4) Uiso 1 d . . 0
O31S O 0.4120(4) 0.2894(6) 0.2695(3) 0.045(3) Uiso 1 d . . 0
O32S O 0.3786(4) 0.3350(7) 0.1860(4) 0.060(3) Uiso 1 d . . 0
C32S C 0.4025(8) 0.4235(12) 0.2014(7) 0.078(6) Uiso 1 d . . 0
H31S H 0.3837(32) 0.4674(18) 0.1747(15) 0.100 Uiso 1 d R . 0
H32S H 0.4442(11) 0.4231(20) 0.2106(37) 0.100 Uiso 1 d R . 0
H33S H 0.3964(41) 0.4427(32) 0.2300(25) 0.100 Uiso 1 d R . 0
C4S C 0.4639(6) 0.2353(10) 0.2248(6) 0.050(4) Uiso 1 d . . 0
N5S N 0.5028(5) 0.2013(8) 0.2678(4) 0.051(3) Uiso 1 d . . 0
C6S C 0.5549(7) 0.1700(11) 0.2699(6) 0.061(5) Uiso 1 d . . 0
H6S H 0.5826(7) 0.1469(11) 0.3002(6) 0.100 Uiso 1 d R . 0
C7S C 0.5682(8) 0.1721(12) 0.2293(6) 0.066(5) Uiso 1 d . . 0
H7S H 0.6040(8) 0.1500(12) 0.2317(6) 0.100 Uiso 1 d R . 0
C8S C 0.5283(7) 0.2062(11) 0.1864(6) 0.067(5) Uiso 1 d . . 0
H8S H 0.5360(7) 0.2079(11) 0.1584(6) 0.100 Uiso 1 d R . 0
C9S C 0.4739(7) 0.2399(11) 0.1820(6) 0.063(5) Uiso 1 d . . 0
H9S H 0.4460(7) 0.2641(11) 0.1521(6) 0.100 Uiso 1 d R . 0
C10S C 0.3465(7) 0.1417(11) 0.1578(6) 0.055(4) Uiso 1 d . . 0
H10S H 0.3647(7) 0.1587(11) 0.1376(6) 0.100 Uiso 1 d R . 0
C11S C 0.3064(8) 0.0701(13) 0.1443(7) 0.077(6) Uiso 1 d . . 0
H11S H 0.2976(8) 0.0383(13) 0.1147(7) 0.100 Uiso 1 d R . 0
C12S C 0.2793(7) 0.0459(12) 0.1735(6) 0.063(5) Uiso 1 d . . 0
H12S H 0.2532(7) -0.0034(12) 0.1648(6) 0.100 Uiso 1 d R . 0
C13S C 0.2921(6) 0.0961(10) 0.2171(5) 0.051(4) Uiso 1 d . . 0
H13S H 0.2717(6) 0.0831(10) 0.2361(5) 0.100 Uiso 1 d R . 0
P1 P 0.0988(2) 0.1896(4) 0.1889(2) 0.0686(14) Uani 1 d . . 0
F11 F 0.1258(5) 0.2641(8) 0.2329(4) 0.098(4) Uani 1 d . . 0
F12 F 0.0742(5) 0.1173(8) 0.1452(4) 0.108(4) Uani 1 d . . 0
F13 F 0.0363(5) 0.2322(9) 0.1719(4) 0.112(4) Uani 1 d . . 0
F14 F 0.1626(5) 0.1482(8) 0.2042(4) 0.104(4) Uani 1 d . . 0
F15 F 0.1087(5) 0.2590(8) 0.1523(4) 0.104(4) Uani 1 d . . 0
F16 F 0.0882(6) 0.1225(9) 0.2245(5) 0.124(4) Uani 1 d . . 0
P2 P 0.7328(2) 0.2578(4) 0.3648(2) 0.088(2) Uani 1 d D . 0
F21 F 0.6792(5) 0.3246(11) 0.3489(6) 0.157(6) Uani 1 d . . 0
F22 F 0.7861(5) 0.1913(8) 0.3802(6) 0.158(7) Uani 1 d . . 0
F23 F 0.7242(15) 0.2265(23) 0.4119(9) 0.135(12) Uiso 0.50 d PD 1 0
F24 F 0.7378(14) 0.2943(22) 0.3171(8) 0.133(10) Uiso 0.50 d PD 1 0
F25 F 0.6952(9) 0.1746(12) 0.3323(9) 0.100(8) Uiso 0.50 d PD 1 0
F26 F 0.7733(9) 0.3372(13) 0.3986(9) 0.103(8) Uiso 0.50 d PD 1 0
F23' F 0.7485(16) 0.2684(27) 0.4218(5) 0.150(13) Uiso 0.50 d PD 2 0
F24' F 0.7153(13) 0.2384(23) 0.3082(5) 0.125(9) Uiso 0.50 d PD 2 0
F25' F 0.6892(9) 0.1771(13) 0.3609(11) 0.108(8) Uiso 0.50 d PD 2 0
F26' F 0.7766(9) 0.3379(13) 0.3689(11) 0.110(8) Uiso 0.50 d PD 2 0
P3 P 0.7790(3) 0.3247(5) 0.5915(2) 0.118(2) Uani 1 d D . 0
F31 F 0.7903(6) 0.4181(7) 0.5725(6) 0.202(8) Uani 1 d D . 0
F32 F 0.7681(6) 0.2285(7) 0.6121(5) 0.189(8) Uani 1 d D . 0
F33 F 0.7122(5) 0.3303(15) 0.5542(8) 0.156(13) Uiso 0.50 d PD 1 0
F34 F 0.8448(5) 0.3184(15) 0.6312(8) 0.149(11) Uiso 0.50 d PD 1 0
F35 F 0.7933(14) 0.2723(13) 0.5519(9) 0.187(16) Uiso 0.50 d PD 1 0
F36 F 0.7633(12) 0.3714(12) 0.6327(7) 0.121(9) Uiso 0.50 d PD 1 0
F33' F 0.7139(6) 0.3530(15) 0.5787(12) 0.178(15) Uiso 0.50 d PD 2 0
F34' F 0.8438(6) 0.2943(14) 0.6032(11) 0.139(10) Uiso 0.50 d PD 2 0
F35' F 0.7579(13) 0.2778(13) 0.5388(5) 0.142(11) Uiso 0.50 d PD 2 0
F36' F 0.8007(15) 0.3663(15) 0.6452(5) 0.251(23) Uiso 0.50 d PD 2 0
P4 P 0.6033(3) 0.7007(4) 0.4725(2) 0.106(2) Uani 1 d D . 0
F41 F 0.6329(10) 0.7526(16) 0.5237(6) 0.187(16) Uiso 0.50 d PD 1 0
F42 F 0.5769(9) 0.6474(13) 0.4215(5) 0.114(8) Uiso 0.50 d PD 1 0
F43 F 0.5493(7) 0.7669(14) 0.4559(9) 0.130(9) Uiso 0.50 d PD 1 0
F44 F 0.6604(8) 0.6386(16) 0.4889(10) 0.195(15) Uiso 0.50 d PD 1 0
F45 F 0.6324(11) 0.7683(16) 0.4475(9) 0.199(15) Uiso 0.50 d PD 1 0
F46 F 0.5753(13) 0.6305(17) 0.4958(10) 0.274(23) Uiso 0.50 d PD 1 0
F41' F 0.6484(6) 0.7714(10) 0.5085(6) 0.087(7) Uiso 0.50 d PD 2 0
F42' F 0.5537(7) 0.6342(12) 0.4346(7) 0.137(11) Uiso 0.50 d PD 2 0
F43' F 0.5689(9) 0.7832(10) 0.4367(6) 0.122(9) Uiso 0.50 d PD 2 0
F44' F 0.6316(8) 0.6162(9) 0.5072(6) 0.096(7) Uiso 0.50 d PD 2 0
F45' F 0.6407(9) 0.6853(16) 0.4431(8) 0.168(12) Uiso 0.50 d PD 2 0
F46' F 0.5619(8) 0.7129(15) 0.5001(7) 0.130(9) Uiso 0.50 d PD 2 0
O1W O 0.4426(13) 0.8424(21) 0.4200(11) 0.112(10) Uiso 0.50 d P . 2
O2W O 0.3345(13) 0.7760(22) 0.3626(11) 0.122(10) Uiso 0.50 d P . 2

loop_
_geom_bond_atom_site_label_1
_geom_bond_atom_site_label_2
_geom_bond_distance
_geom_bond_site_symmetry_2
_geom_bond_publ_flag
Cu1 O31P 1.934(9) . ?
Cu1 N5Q 2.025(11) . ?
Cu1 N1P 2.042(12) . ?
Cu1 N1A 2.057(13) . ?
Cu1 N4A 2.298(12) . ?
Cu1 O31Q 2.429(10) . ?
Cu2 O31Q 1.921(10) . ?
Cu2 N5P 1.999(12) . ?
Cu2 N1Q 2.037(12) . ?
Cu2 N1B 2.085(12) . ?
Cu2 N4B 2.318(13) . ?
Cu2 O31P 2.338(9) . ?
N1A C12A 1.34(2) . ?
N1A C2A 1.35(2) . ?
C2A C9A 1.38(2) . ?
C2A C3A 1.46(2) . ?
C3A N4A 1.35(2) . ?
C3A C8A 1.40(2) . ?
N4A C5A 1.30(2) . ?
C5A C6A 1.38(2) . ?
C6A C7A 1.36(3) . ?
C7A C8A 1.37(3) . ?
C9A C10A 1.35(2) . ?
C10A C11A 1.33(2) . ?
C11A C12A 1.42(2) . ?
N1B C12B 1.31(2) . ?
N1B C2B 1.34(2) . ?
C2B C9B 1.39(2) . ?
C2B C3B 1.46(2) . ?
C3B N4B 1.34(2) . ?
C3B C8B 1.37(2) . ?
N4B C5B 1.35(2) . ?
C5B C6B 1.40(2) . ?
C6B C7B 1.34(2) . ?
C7B C8B 1.40(2) . ?
C9B C10B 1.38(2) . ?
C10B C11B 1.36(2) . ?
C11B C12B 1.40(2) . ?
N1P C2P 1.31(2) . ?
N1P C13P 1.36(2) . ?
C2P C10P 1.39(2) . ?
C2P C3P 1.52(2) . ?
C3P O31P 1.38(2) . ?
C3P O32P 1.42(2) . ?
C3P C4P 1.53(2) . ?
O32P C32P 1.42(2) . ?
C4P N5P 1.32(2) . ?
C4P C9P 1.40(2) . ?
N5P C6P 1.37(2) . ?
C6P C7P 1.35(2) . ?
C7P C8P 1.35(2) . ?
C8P C9P 1.38(2) . ?
C10P C11P 1.38(2) . ?
C11P C12P 1.35(2) . ?
C12P C13P 1.35(2) . ?
N1Q C2Q 1.33(2) . ?
N1Q C13Q 1.37(2) . ?
C2Q C10Q 1.39(2) . ?
C2Q C3Q 1.53(2) . ?
C3Q O31Q 1.36(2) . ?
C3Q O32Q 1.46(2) . ?
C3Q C4Q 1.57(2) . ?
O32Q C32Q 1.43(2) . ?
C4Q N5Q 1.32(2) . ?
C4Q C9Q 1.38(2) . ?
N5Q C6Q 1.36(2) . ?
C6Q C7Q 1.37(2) . ?
C7Q C8Q 1.38(2) . ?
C8Q C9Q 1.41(2) . ?
C10Q C11Q 1.38(2) . ?
C11Q C12Q 1.37(2) . ?
C12Q C13Q 1.34(2) . ?
Cu3 O31R 1.923(10) . ?
Cu3 N5S 2.004(12) . ?
Cu3 N1C 2.026(13) . ?
Cu3 N1R 2.059(12) . ?
Cu3 N4C 2.300(13) . ?
Cu3 O31S 2.405(9) . ?
Cu4 O31S 1.926(9) . ?
Cu4 N5R 1.989(12) . ?
Cu4 N1S 2.035(12) . ?
Cu4 N1D 2.096(13) . ?
Cu4 N4D 2.306(13) . ?
Cu4 O31R 2.402(10) . ?
N1C C2C 1.33(2) . ?
N1C C12C 1.36(2) . ?
C2C C9C 1.40(2) . ?
C2C C3C 1.48(2) . ?
C3C N4C 1.34(2) . ?
C3C C8C 1.40(2) . ?
N4C C5C 1.35(2) . ?
C5C C6C 1.39(2) . ?
C6C C7C 1.35(2) . ?
C7C C8C 1.37(3) . ?
C9C C10C 1.35(2) . ?
C10C C11C 1.40(2) . ?
C11C C12C 1.39(2) . ?
N1D C12D 1.30(2) . ?
N1D C2D 1.37(2) . ?
C2D C9D 1.40(2) . ?
C2D C3D 1.43(2) . ?
C3D N4D 1.34(2) . ?
C3D C8D 1.37(2) . ?
N4D C5D 1.31(2) . ?
C5D C6D 1.38(2) . ?
C6D C7D 1.32(2) . ?
C7D C8D 1.34(2) . ?
C9D C10D 1.34(3) . ?
C10D C11D 1.35(3) . ?
C11D C12D 1.38(2) . ?
N1R C2R 1.31(2) . ?
N1R C13R 1.34(2) . ?
C2R C10R 1.42(2) . ?
C2R C3R 1.50(2) . ?
C3R O31R 1.36(2) . ?
C3R O32R 1.42(2) . ?
C3R C4R 1.53(2) . ?
O32R C32R 1.42(2) . ?
C4R N5R 1.35(2) . ?
C4R C9R 1.38(2) . ?
N5R C6R 1.36(2) . ?
C6R C7R 1.40(2) . ?
C7R C8R 1.33(2) . ?
C8R C9R 1.39(2) . ?
C10R C11R 1.38(2) . ?
C11R C12R 1.32(2) . ?
C12R C13R 1.38(2) . ?
N1S C2S 1.35(2) . ?
N1S C13S 1.36(2) . ?
C2S C10S 1.39(2) . ?
C2S C3S 1.53(2) . ?
C3S O31S 1.321(15) . ?
C3S O32S 1.44(2) . ?
C3S C4S 1.57(2) . ?
O32S C32S 1.41(2) . ?
C4S N5S 1.32(2) . ?
C4S C9S 1.40(2) . ?
N5S C6S 1.36(2) . ?
C6S C7S 1.38(2) . ?
C7S C8S 1.33(2) . ?
C8S C9S 1.41(2) . ?
C10S C11S 1.38(2) . ?
C11S C12S 1.36(2) . ?
C12S C13S 1.39(2) . ?
P1 F16 1.543(12) . ?
P1 F13 1.559(11) . ?
P1 F12 1.573(11) . ?
P1 F15 1.577(12) . ?
P1 F14 1.586(11) . ?
P1 F11 1.601(11) . ?
P2 F22 1.554(11) . ?
P2 F21 1.560(12) . ?
P2 F24 1.564(10) . ?
P2 F24' 1.566(10) . ?
P2 F23 1.569(10) . ?
P2 F23' 1.570(10) . ?
P2 F26' 1.571(10) . ?
P2 F25' 1.573(10) . ?
P2 F26 1.578(10) . ?
P2 F25 1.579(10) . ?
P3 F31 1.540(12) . ?
P3 F35 1.565(9) . ?
P3 F36' 1.566(9) . ?
P3 F34 1.568(9) . ?
P3 F33 1.567(9) . ?
P3 F33' 1.570(9) . ?
P3 F35' 1.572(9) . ?
P3 F34' 1.577(9) . ?
P3 F36 1.590(9) . ?
P3 F32 1.594(12) . ?
P4 F45' 1.551(9) . ?
P4 F46 1.559(9) . ?
P4 F44' 1.560(9) . ?
P4 F41' 1.560(9) . ?
P4 F43 1.561(9) . ?
P4 F41 1.565(9) . ?
P4 F42 1.567(9) . ?
P4 F45 1.585(9) . ?
P4 F44 1.586(9) . ?
P4 F43' 1.586(9) . ?
P4 F46' 1.590(9) . ?
P4 F42' 1.594(9) . ?
